data_4000758
loop_
_publ_author_name
'Kariniemi, Maarit'
'Niinist\"o, Jaakko'
'Hatanp\"a\"a, Timo'
'Kemell, Marianna'
'Sajavaara, Timo'
'Ritala, Mikko'
'Leskel\"a, Markku'

_publ_section_title
;
 Plasma-Enhanced Atomic Layer Deposition of Silver Thin Films
;
_journal_issue 11
_journal_name_full 'Chemistry of Materials'
_journal_page_first 2901
_journal_paper_doi 10.1021/cm200402j
_journal_volume 23
_journal_year 2011
_chemical_formula_sum 'C34 H68 Ag2 O4 P2'
_chemical_formula_weight 818.56
_chemical_name_systematic
; 
 (2,2,6,6-tetramethylheptane-3,5-dionato)silver(i)-triethylphosphine 
;
_space_group_IT_number 2
_symmetry_cell_setting triclinic
_symmetry_space_group_name_Hall '-P 1'
_symmetry_space_group_name_H-M 'P -1'
_atom_sites_solution_hydrogens geom
_atom_sites_solution_primary direct
_atom_sites_solution_secondary difmap
_audit_creation_method SHELXL-97
_cell_angle_alpha 81.67(3)
_cell_angle_beta 87.02(3)
_cell_angle_gamma 69.85(3)
_cell_formula_units_Z 2
_cell_length_a 11.004(2)
_cell_length_b 13.139(3)
_cell_length_c 15.310(3)
_cell_measurement_reflns_used 34597
_cell_measurement_temperature 173(2)
_cell_measurement_theta_max 27.50
_cell_measurement_theta_min 5.00
_cell_volume 2056.1(8)
_computing_cell_refinement 'COLLECT (Nonius, 2002)'
_computing_data_collection 'COLLECT (Nonius, 2002)'
_computing_data_reduction 'COLLECT (Nonius, 2002)'
_computing_molecular_graphics 'SHELXTL (Sheldrick, 1990)'
_computing_publication_material 'SHELX97 (Sheldrick, 1997)'
_computing_structure_refinement 'SHELXL-97 (Sheldrick, 1997)'
_computing_structure_solution 'SHELXS-97 (Sheldrick, 1990)'
_diffrn_ambient_temperature 173(2)
_diffrn_measured_fraction_theta_full 0.992
_diffrn_measured_fraction_theta_max 0.992
_diffrn_measurement_device_type 'Kappa CCD'
_diffrn_measurement_method CCD
_diffrn_radiation_monochromator graphite
_diffrn_radiation_source 'fine-focus sealed tube'
_diffrn_radiation_type MoK\a
_diffrn_radiation_wavelength 0.71073
_diffrn_reflns_av_R_equivalents 0.0385
_diffrn_reflns_av_sigmaI/netI 0.0377
_diffrn_reflns_limit_h_max 14
_diffrn_reflns_limit_h_min -14
_diffrn_reflns_limit_k_max 17
_diffrn_reflns_limit_k_min -17
_diffrn_reflns_limit_l_max 18
_diffrn_reflns_limit_l_min -19
_diffrn_reflns_number 34597
_diffrn_reflns_theta_full 27.50
_diffrn_reflns_theta_max 27.50
_diffrn_reflns_theta_min 5.00
_exptl_absorpt_coefficient_mu 1.061
_exptl_absorpt_correction_T_max 0.96
_exptl_absorpt_correction_T_min 0.80
_exptl_absorpt_correction_type multi-scan
_exptl_absorpt_process_details 'sadabs (sheldrick, 1996)'
_exptl_crystal_colour colorless
_exptl_crystal_density_diffrn 1.322
_exptl_crystal_density_meas ?
_exptl_crystal_density_method 'not measured'
_exptl_crystal_description block
_exptl_crystal_F_000 856
_exptl_crystal_size_max 0.20
_exptl_crystal_size_mid 0.10
_exptl_crystal_size_min 0.04
_refine_diff_density_max 0.364
_refine_diff_density_min -0.385
_refine_diff_density_rms 0.063
_refine_ls_extinction_method none
_refine_ls_goodness_of_fit_ref 0.987
_refine_ls_hydrogen_treatment constr
_refine_ls_matrix_type full
_refine_ls_number_parameters 397
_refine_ls_number_reflns 9345
_refine_ls_number_restraints 0
_refine_ls_restrained_S_all 0.987
_refine_ls_R_factor_all 0.0441
_refine_ls_R_factor_gt 0.0279
_refine_ls_shift/su_max 0.002
_refine_ls_shift/su_mean 0.000
_refine_ls_structure_factor_coef Fsqd
_refine_ls_weighting_details 'calc w=1/[\s^2^(Fo^2^)+(0.0236P)^2^+0.8569P] where P=(Fo^2^+2Fc^2^)/3'
_refine_ls_weighting_scheme calc
_refine_ls_wR_factor_gt 0.0555
_refine_ls_wR_factor_ref 0.0606
_reflns_number_gt 7516
_reflns_number_total 9345
_reflns_threshold_expression >2sigma(I)
_cod_data_source_file cm200402j_si_001.cif
_cod_data_source_block sad
_cod_depositor_comments
;
The following automatic conversions were performed:

'_exptl_absorpt_correction_type' value 'multi scan' changed to
'multi-scan' according to
/home/saulius/struct/CIF-dictionaries/cif_core.dic dictionary named
'cif_core.dic' version 2.4.1 from 2010-06-29.

Automatic conversion script
Id: cif_fix_values 1715 2011-07-08 13:25:40Z adriana 

The following automatic conversions were performed:

'_exptl_crystal_density_meas' value 'not measured' was changed to '?'
- the value is perceived as not measured.

Automatic conversion script
Id: cif_fix_values 3008 2015-01-20 13:52:24Z robertas 
;
_cod_original_cell_volume 2056.1(7)
_cod_original_sg_symbol_H-M P-1
_cod_database_code 4000758

loop_
_symmetry_equiv_pos_as_xyz
'x, y, z'
'-x, -y, -z'

loop_
_atom_site_label
_atom_site_type_symbol
_atom_site_fract_x
_atom_site_fract_y
_atom_site_fract_z
_atom_site_U_iso_or_equiv
_atom_site_adp_type
_atom_site_occupancy
_atom_site_symmetry_multiplicity
_atom_site_calc_flag
_atom_site_refinement_flags
Ag1 Ag 0.880949(16) 0.477965(12) 0.341996(10) 0.02847(5) Uani 1 1 d .
Ag2 Ag 0.887102(16) 0.596330(13) 0.163802(10) 0.02917(5) Uani 1 1 d .
P2 P 0.78272(6) 0.48640(4) 0.11744(3) 0.02702(12) Uani 1 1 d .
P1 P 0.76682(5) 0.64762(4) 0.38508(3) 0.02497(11) Uani 1 1 d .
O3 O 1.04959(15) 0.64025(13) 0.19968(10) 0.0369(4) Uani 1 1 d .
O1 O 0.81205(15) 0.33205(11) 0.36087(10) 0.0340(3) Uani 1 1 d .
O2 O 1.06144(15) 0.35202(12) 0.30832(10) 0.0356(4) Uani 1 1 d .
O4 O 0.79400(15) 0.78469(12) 0.13639(11) 0.0375(4) Uani 1 1 d .
C29 C 0.8774(2) 0.34426(18) 0.10734(16) 0.0390(6) Uani 1 1 d .
H29A H 0.8994 0.3028 0.1671 0.047 Uiso 1 1 calc R
H29B H 0.8241 0.3119 0.0781 0.047 Uiso 1 1 calc R
C3 C 0.8779(2) 0.23166(16) 0.36226(13) 0.0256(4) Uani 1 1 d .
C34 C 0.6344(3) 0.6646(2) 0.00015(16) 0.0463(6) Uani 1 1 d .
H34A H 0.6085 0.6936 -0.0613 0.069 Uiso 1 1 calc R
H34B H 0.6824 0.7066 0.0215 0.069 Uiso 1 1 calc R
H34C H 0.5570 0.6707 0.0367 0.069 Uiso 1 1 calc R
C31 C 0.6408(2) 0.47910(19) 0.18233(15) 0.0349(5) Uani 1 1 d .
H31A H 0.6702 0.4420 0.2424 0.042 Uiso 1 1 calc R
H31B H 0.5835 0.5547 0.1881 0.042 Uiso 1 1 calc R
C4 C 1.0088(2) 0.18968(17) 0.33977(14) 0.0294(5) Uani 1 1 d .
H4A H 1.0455 0.1126 0.3412 0.035 Uiso 1 1 calc R
C5 C 1.0920(2) 0.24989(16) 0.31517(13) 0.0266(4) Uani 1 1 d .
C12 C 0.7018(2) 0.62969(19) 0.49655(15) 0.0381(5) Uani 1 1 d .
H12A H 0.7745 0.5952 0.5386 0.046 Uiso 1 1 calc R
H12B H 0.6508 0.7024 0.5134 0.046 Uiso 1 1 calc R
C20 C 1.0680(2) 0.73045(19) 0.18950(13) 0.0306(5) Uani 1 1 d .
C33 C 0.7201(2) 0.54490(19) 0.00564(14) 0.0383(6) Uani 1 1 d .
H33A H 0.7938 0.5385 -0.0357 0.046 Uiso 1 1 calc R
H33B H 0.6697 0.5023 -0.0131 0.046 Uiso 1 1 calc R
C22 C 0.8494(2) 0.85473(18) 0.13269(14) 0.0309(5) Uani 1 1 d .
C6 C 1.2358(2) 0.18674(18) 0.29524(14) 0.0310(5) Uani 1 1 d .
C21 C 0.9768(2) 0.83320(18) 0.15815(14) 0.0335(5) Uani 1 1 d .
H21A H 1.0051 0.8944 0.1539 0.040 Uiso 1 1 calc R
C14 C 0.6254(2) 0.73158(19) 0.31789(16) 0.0376(5) Uani 1 1 d .
H14A H 0.6557 0.7495 0.2575 0.045 Uiso 1 1 calc R
H14B H 0.5701 0.6870 0.3136 0.045 Uiso 1 1 calc R
C19 C 1.2056(2) 0.7243(2) 0.21238(15) 0.0377(5) Uani 1 1 d .
C9 C 0.8734(3) 0.03396(18) 0.38603(18) 0.0426(6) Uani 1 1 d .
H9A H 0.8167 -0.0087 0.4045 0.064 Uiso 1 1 calc R
H9B H 0.9497 0.0075 0.4243 0.064 Uiso 1 1 calc R
H9C H 0.9007 0.0257 0.3247 0.064 Uiso 1 1 calc R
C28 C 0.8262(3) 1.0595(2) 0.09658(17) 0.0492(7) Uani 1 1 d .
H28A H 0.7644 1.1318 0.0752 0.074 Uiso 1 1 calc R
H28B H 0.9022 1.0430 0.0578 0.074 Uiso 1 1 calc R
H28C H 0.8530 1.0590 0.1567 0.074 Uiso 1 1 calc R
C8 C 0.7638(3) 0.1675(2) 0.48994(17) 0.0475(6) Uani 1 1 d .
H8A H 0.7095 0.1236 0.5113 0.071 Uiso 1 1 calc R
H8B H 0.7161 0.2447 0.4948 0.071 Uiso 1 1 calc R
H8C H 0.8427 0.1426 0.5256 0.071 Uiso 1 1 calc R
C32 C 0.5613(3) 0.4203(2) 0.14604(19) 0.0507(7) Uani 1 1 d .
H32A H 0.4882 0.4211 0.1857 0.076 Uiso 1 1 calc R
H32B H 0.6157 0.3444 0.1417 0.076 Uiso 1 1 calc R
H32C H 0.5286 0.4575 0.0873 0.076 Uiso 1 1 calc R
C11 C 1.3005(2) 0.1148(2) 0.37982(16) 0.0436(6) Uani 1 1 d .
H11A H 1.2875 0.1600 0.4274 0.065 Uiso 1 1 calc R
H11B H 1.3934 0.0806 0.3693 0.065 Uiso 1 1 calc R
H11C H 1.2618 0.0578 0.3968 0.065 Uiso 1 1 calc R
C23 C 0.7622(2) 0.97312(18) 0.09664(15) 0.0373(5) Uani 1 1 d .
C10 C 1.3066(2) 0.2673(2) 0.26450(17) 0.0443(6) Uani 1 1 d .
H10A H 1.2642 0.3156 0.2117 0.066 Uiso 1 1 calc R
H10B H 1.3968 0.2267 0.2506 0.066 Uiso 1 1 calc R
H10C H 1.3044 0.3112 0.3115 0.066 Uiso 1 1 calc R
C7 C 1.2457(3) 0.1145(2) 0.22336(19) 0.0545(7) Uani 1 1 d .
H7A H 1.2051 0.1604 0.1691 0.082 Uiso 1 1 calc R
H7B H 1.2014 0.0621 0.2431 0.082 Uiso 1 1 calc R
H7C H 1.3371 0.0749 0.2118 0.082 Uiso 1 1 calc R
C2 C 0.8002(2) 0.15454(17) 0.39315(15) 0.0317(5) Uani 1 1 d .
C1 C 0.6764(3) 0.1932(2) 0.3377(2) 0.0517(7) Uani 1 1 d .
H1A H 0.6230 0.1484 0.3587 0.078 Uiso 1 1 calc R
H1B H 0.6994 0.1859 0.2756 0.078 Uiso 1 1 calc R
H1C H 0.6278 0.2700 0.3433 0.078 Uiso 1 1 calc R
C26 C 1.2718(3) 0.6213(3) 0.2746(2) 0.0765(11) Uani 1 1 d .
H26A H 1.2711 0.5574 0.2488 0.115 Uiso 1 1 calc R
H26B H 1.2258 0.6241 0.3312 0.115 Uiso 1 1 calc R
H26C H 1.3615 0.6156 0.2840 0.115 Uiso 1 1 calc R
C27 C 0.7255(3) 0.9719(2) 0.00185(19) 0.0616(9) Uani 1 1 d .
H27A H 0.6661 1.0443 -0.0217 0.092 Uiso 1 1 calc R
H27B H 0.6831 0.9174 0.0013 0.092 Uiso 1 1 calc R
H27C H 0.8037 0.9530 -0.0348 0.092 Uiso 1 1 calc R
C24 C 0.6411(3) 1.0030(2) 0.1544(2) 0.0622(8) Uani 1 1 d .
H24A H 0.5834 1.0768 0.1325 0.093 Uiso 1 1 calc R
H24B H 0.6658 1.0006 0.2154 0.093 Uiso 1 1 calc R
H24C H 0.5962 0.9506 0.1522 0.093 Uiso 1 1 calc R
C16 C 0.8588(2) 0.73732(19) 0.39240(15) 0.0363(5) Uani 1 1 d .
H16A H 0.8809 0.7647 0.3321 0.044 Uiso 1 1 calc R
H16B H 0.8046 0.8012 0.4206 0.044 Uiso 1 1 calc R
C17 C 0.9829(3) 0.6794(3) 0.44529(19) 0.0580(8) Uani 1 1 d .
H17A H 1.0310 0.7297 0.4458 0.087 Uiso 1 1 calc R
H17B H 1.0362 0.6154 0.4181 0.087 Uiso 1 1 calc R
H17C H 0.9613 0.6557 0.5060 0.087 Uiso 1 1 calc R
C15 C 0.5420(3) 0.8381(2) 0.3507(2) 0.0544(7) Uani 1 1 d .
H15A H 0.4723 0.8782 0.3084 0.082 Uiso 1 1 calc R
H15B H 0.5955 0.8828 0.3566 0.082 Uiso 1 1 calc R
H15C H 0.5045 0.8216 0.4082 0.082 Uiso 1 1 calc R
C30 C 1.0010(3) 0.3323(2) 0.0551(2) 0.0631(9) Uani 1 1 d .
H30A H 1.0452 0.2551 0.0483 0.095 Uiso 1 1 calc R
H30B H 1.0577 0.3583 0.0864 0.095 Uiso 1 1 calc R
H30C H 0.9802 0.3757 -0.0033 0.095 Uiso 1 1 calc R
C25 C 1.2825(3) 0.7194(3) 0.1270(2) 0.0716(10) Uani 1 1 d .
H25A H 1.2372 0.7823 0.0839 0.107 Uiso 1 1 calc R
H25B H 1.2914 0.6516 0.1037 0.107 Uiso 1 1 calc R
H25C H 1.3685 0.7212 0.1384 0.107 Uiso 1 1 calc R
C18 C 1.2046(4) 0.8227(4) 0.2544(3) 0.1136(18) Uani 1 1 d .
H18A H 1.1774 0.8884 0.2106 0.170 Uiso 1 1 calc R
H18B H 1.2917 0.8107 0.2754 0.170 Uiso 1 1 calc R
H18C H 1.1440 0.8323 0.3043 0.170 Uiso 1 1 calc R
C13 C 0.6163(3) 0.5595(2) 0.50374(19) 0.0567(8) Uani 1 1 d .
H13A H 0.5857 0.5508 0.5647 0.085 Uiso 1 1 calc R
H13B H 0.6661 0.4875 0.4869 0.085 Uiso 1 1 calc R
H13C H 0.5419 0.5950 0.4642 0.085 Uiso 1 1 calc R

loop_
_atom_site_aniso_label
_atom_site_aniso_U_11
_atom_site_aniso_U_22
_atom_site_aniso_U_33
_atom_site_aniso_U_23
_atom_site_aniso_U_13
_atom_site_aniso_U_12
Ag1 0.03457(10) 0.01787(8) 0.03042(9) -0.00485(6) -0.00172(6) -0.00484(7)
Ag2 0.03596(10) 0.02945(9) 0.02791(9) -0.00470(6) -0.00100(6) -0.01805(7)
P2 0.0308(3) 0.0263(3) 0.0266(3) -0.0040(2) -0.0047(2) -0.0123(2)
P1 0.0282(3) 0.0195(3) 0.0284(3) -0.00572(19) 0.0033(2) -0.0091(2)
O3 0.0345(9) 0.0332(9) 0.0468(9) -0.0011(7) -0.0088(7) -0.0166(7)
O1 0.0272(8) 0.0205(8) 0.0524(10) -0.0048(6) 0.0032(7) -0.0064(6)
O2 0.0324(9) 0.0235(8) 0.0487(9) -0.0055(6) 0.0099(7) -0.0079(7)
O4 0.0326(9) 0.0284(8) 0.0529(10) -0.0032(7) -0.0038(7) -0.0125(7)
C29 0.0478(15) 0.0280(12) 0.0414(13) -0.0094(9) -0.0066(11) -0.0104(11)
C3 0.0292(12) 0.0218(10) 0.0265(11) -0.0030(8) -0.0029(8) -0.0092(9)
C34 0.0507(17) 0.0455(15) 0.0395(14) 0.0061(11) -0.0138(11) -0.0152(13)
C31 0.0335(13) 0.0360(13) 0.0368(12) -0.0007(9) -0.0043(9) -0.0150(10)
C4 0.0317(12) 0.0195(10) 0.0347(12) -0.0059(8) 0.0029(9) -0.0053(9)
C5 0.0285(12) 0.0257(11) 0.0240(10) -0.0058(8) 0.0025(8) -0.0067(9)
C12 0.0458(15) 0.0355(13) 0.0355(13) -0.0062(9) 0.0106(10) -0.0178(11)
C20 0.0334(13) 0.0400(13) 0.0244(11) -0.0071(9) 0.0028(9) -0.0194(10)
C33 0.0470(15) 0.0423(14) 0.0290(12) -0.0011(9) -0.0106(10) -0.0193(12)
C22 0.0374(13) 0.0282(11) 0.0292(11) -0.0061(8) 0.0036(9) -0.0134(10)
C6 0.0283(12) 0.0298(11) 0.0328(12) -0.0108(9) 0.0040(9) -0.0051(9)
C21 0.0403(14) 0.0317(12) 0.0364(12) -0.0026(9) 0.0005(10) -0.0232(11)
C14 0.0326(13) 0.0324(12) 0.0432(13) -0.0059(10) -0.0004(10) -0.0049(10)
C19 0.0321(13) 0.0496(15) 0.0392(13) -0.0097(10) 0.0004(10) -0.0224(11)
C9 0.0482(16) 0.0244(12) 0.0589(16) -0.0042(10) -0.0011(12) -0.0174(11)
C28 0.071(2) 0.0283(13) 0.0496(16) -0.0041(10) 0.0031(13) -0.0196(13)
C8 0.0524(17) 0.0406(14) 0.0490(15) -0.0015(11) 0.0143(12) -0.0192(13)
C32 0.0439(16) 0.0585(17) 0.0586(17) 0.0005(13) -0.0114(12) -0.0304(14)
C11 0.0349(14) 0.0401(14) 0.0479(15) -0.0017(11) -0.0031(11) -0.0040(11)
C23 0.0496(15) 0.0255(11) 0.0347(12) -0.0037(9) 0.0020(10) -0.0105(11)
C10 0.0345(14) 0.0490(15) 0.0467(15) -0.0053(11) 0.0107(11) -0.0129(12)
C7 0.0402(16) 0.0644(19) 0.0573(17) -0.0364(14) 0.0079(12) -0.0058(14)
C2 0.0299(12) 0.0248(11) 0.0421(13) -0.0018(9) -0.0021(9) -0.0123(9)
C1 0.0411(16) 0.0419(15) 0.0768(19) -0.0005(13) -0.0160(13) -0.0209(13)
C26 0.0438(18) 0.109(3) 0.072(2) 0.0347(19) -0.0214(15) -0.0353(19)
C27 0.090(2) 0.0377(15) 0.0517(17) 0.0017(12) -0.0272(15) -0.0144(15)
C24 0.058(2) 0.0354(15) 0.081(2) -0.0054(14) 0.0193(16) -0.0045(14)
C16 0.0451(15) 0.0337(12) 0.0403(13) -0.0161(10) 0.0137(10) -0.0240(11)
C17 0.0527(18) 0.086(2) 0.0541(17) -0.0169(15) -0.0014(13) -0.0444(17)
C15 0.0419(16) 0.0380(15) 0.0668(18) -0.0055(12) 0.0078(13) 0.0055(12)
C30 0.060(2) 0.0515(18) 0.0591(18) -0.0084(13) 0.0144(15) 0.0023(15)
C25 0.0409(18) 0.107(3) 0.0555(19) 0.0092(17) 0.0070(14) -0.0201(18)
C18 0.060(2) 0.113(3) 0.188(5) -0.097(3) -0.032(3) -0.019(2)
C13 0.0602(19) 0.0558(18) 0.0609(18) 0.0005(13) 0.0160(14) -0.0340(15)

loop_
_atom_type_symbol
_atom_type_description
_atom_type_scat_dispersion_real
_atom_type_scat_dispersion_imag
_atom_type_scat_source
C C 0.0033 0.0016 'International Tables Vol C Tables 4.2.6.8 and 6.1.1.4'
H H 0.0000 0.0000 'International Tables Vol C Tables 4.2.6.8 and 6.1.1.4'
O O 0.0106 0.0060 'International Tables Vol C Tables 4.2.6.8 and 6.1.1.4'
P P 0.1023 0.0942 'International Tables Vol C Tables 4.2.6.8 and 6.1.1.4'
Ag Ag -0.8971 1.1015 'International Tables Vol C Tables 4.2.6.8 and 6.1.1.4'

loop_
_geom_angle_atom_site_label_1
_geom_angle_atom_site_label_2
_geom_angle_atom_site_label_3
_geom_angle
O2 Ag1 O1 81.20(6)
O2 Ag1 P1 152.03(5)
O1 Ag1 P1 124.94(4)
O2 Ag1 Ag2 87.81(5)
O1 Ag1 Ag2 119.95(5)
P1 Ag1 Ag2 86.57(3)
O3 Ag2 O4 81.08(6)
O3 Ag2 P2 156.94(5)
O4 Ag2 P2 119.73(5)
O3 Ag2 Ag1 91.21(5)
O4 Ag2 Ag1 120.94(5)
P2 Ag2 Ag1 86.12(3)
C29 P2 C31 104.43(12)
C29 P2 C33 104.02(11)
C31 P2 C33 104.68(12)
C29 P2 Ag2 118.48(9)
C31 P2 Ag2 115.58(8)
C33 P2 Ag2 108.26(8)
C16 P1 C12 104.11(11)
C16 P1 C14 104.97(12)
C12 P1 C14 104.49(12)
C16 P1 Ag1 116.37(8)
C12 P1 Ag1 109.86(8)
C14 P1 Ag1 115.79(8)
C20 O3 Ag2 131.28(15)
C3 O1 Ag1 128.81(14)
C5 O2 Ag1 130.79(14)
C22 O4 Ag2 127.77(15)
C30 C29 P2 112.78(19)
C30 C29 H29A 109.0
P2 C29 H29A 109.0
C30 C29 H29B 109.0
P2 C29 H29B 109.0
H29A C29 H29B 107.8
O1 C3 C4 125.43(19)
O1 C3 C2 113.62(18)
C4 C3 C2 120.94(18)
C33 C34 H34A 109.5
C33 C34 H34B 109.5
H34A C34 H34B 109.5
C33 C34 H34C 109.5
H34A C34 H34C 109.5
H34B C34 H34C 109.5
C32 C31 P2 116.23(18)
C32 C31 H31A 108.2
P2 C31 H31A 108.2
C32 C31 H31B 108.2
P2 C31 H31B 108.2
H31A C31 H31B 107.4
C3 C4 C5 126.71(19)
C3 C4 H4A 116.6
C5 C4 H4A 116.6
O2 C5 C4 126.1(2)
O2 C5 C6 115.44(19)
C4 C5 C6 118.49(18)
C13 C12 P1 112.49(18)
C13 C12 H12A 109.1
P1 C12 H12A 109.1
C13 C12 H12B 109.1
P1 C12 H12B 109.1
H12A C12 H12B 107.8
O3 C20 C21 126.2(2)
O3 C20 C19 115.1(2)
C21 C20 C19 118.7(2)
C34 C33 P2 112.44(16)
C34 C33 H33A 109.1
P2 C33 H33A 109.1
C34 C33 H33B 109.1
P2 C33 H33B 109.1
H33A C33 H33B 107.8
O4 C22 C21 125.4(2)
O4 C22 C23 114.1(2)
C21 C22 C23 120.5(2)
C10 C6 C7 109.1(2)
C10 C6 C11 108.7(2)
C7 C6 C11 109.4(2)
C10 C6 C5 110.04(18)
C7 C6 C5 110.48(19)
C11 C6 C5 109.09(18)
C22 C21 C20 127.0(2)
C22 C21 H21A 116.5
C20 C21 H21A 116.5
C15 C14 P1 116.29(18)
C15 C14 H14A 108.2
P1 C14 H14A 108.2
C15 C14 H14B 108.2
P1 C14 H14B 108.2
H14A C14 H14B 107.4
C26 C19 C25 108.1(3)
C26 C19 C18 108.7(3)
C25 C19 C18 109.7(3)
C26 C19 C20 110.8(2)
C25 C19 C20 107.3(2)
C18 C19 C20 112.2(2)
C2 C9 H9A 109.5
C2 C9 H9B 109.5
H9A C9 H9B 109.5
C2 C9 H9C 109.5
H9A C9 H9C 109.5
H9B C9 H9C 109.5
C23 C28 H28A 109.5
C23 C28 H28B 109.5
H28A C28 H28B 109.5
C23 C28 H28C 109.5
H28A C28 H28C 109.5
H28B C28 H28C 109.5
C2 C8 H8A 109.5
C2 C8 H8B 109.5
H8A C8 H8B 109.5
C2 C8 H8C 109.5
H8A C8 H8C 109.5
H8B C8 H8C 109.5
C31 C32 H32A 109.5
C31 C32 H32B 109.5
H32A C32 H32B 109.5
C31 C32 H32C 109.5
H32A C32 H32C 109.5
H32B C32 H32C 109.5
C6 C11 H11A 109.5
C6 C11 H11B 109.5
H11A C11 H11B 109.5
C6 C11 H11C 109.5
H11A C11 H11C 109.5
H11B C11 H11C 109.5
C24 C23 C28 108.6(2)
C24 C23 C27 110.0(3)
C28 C23 C27 108.9(2)
C24 C23 C22 107.62(19)
C28 C23 C22 114.4(2)
C27 C23 C22 107.34(19)
C6 C10 H10A 109.5
C6 C10 H10B 109.5
H10A C10 H10B 109.5
C6 C10 H10C 109.5
H10A C10 H10C 109.5
H10B C10 H10C 109.5
C6 C7 H7A 109.5
C6 C7 H7B 109.5
H7A C7 H7B 109.5
C6 C7 H7C 109.5
H7A C7 H7C 109.5
H7B C7 H7C 109.5
C9 C2 C1 109.1(2)
C9 C2 C8 109.12(19)
C1 C2 C8 109.3(2)
C9 C2 C3 114.54(19)
C1 C2 C3 108.11(18)
C8 C2 C3 106.59(18)
C2 C1 H1A 109.5
C2 C1 H1B 109.5
H1A C1 H1B 109.5
C2 C1 H1C 109.5
H1A C1 H1C 109.5
H1B C1 H1C 109.5
C19 C26 H26A 109.5
C19 C26 H26B 109.5
H26A C26 H26B 109.5
C19 C26 H26C 109.5
H26A C26 H26C 109.5
H26B C26 H26C 109.5
C23 C27 H27A 109.5
C23 C27 H27B 109.5
H27A C27 H27B 109.5
C23 C27 H27C 109.5
H27A C27 H27C 109.5
H27B C27 H27C 109.5
C23 C24 H24A 109.5
C23 C24 H24B 109.5
H24A C24 H24B 109.5
C23 C24 H24C 109.5
H24A C24 H24C 109.5
H24B C24 H24C 109.5
C17 C16 P1 112.11(18)
C17 C16 H16A 109.2
P1 C16 H16A 109.2
C17 C16 H16B 109.2
P1 C16 H16B 109.2
H16A C16 H16B 107.9
C16 C17 H17A 109.5
C16 C17 H17B 109.5
H17A C17 H17B 109.5
C16 C17 H17C 109.5
H17A C17 H17C 109.5
H17B C17 H17C 109.5
C14 C15 H15A 109.5
C14 C15 H15B 109.5
H15A C15 H15B 109.5
C14 C15 H15C 109.5
H15A C15 H15C 109.5
H15B C15 H15C 109.5
C29 C30 H30A 109.5
C29 C30 H30B 109.5
H30A C30 H30B 109.5
C29 C30 H30C 109.5
H30A C30 H30C 109.5
H30B C30 H30C 109.5
C19 C25 H25A 109.5
C19 C25 H25B 109.5
H25A C25 H25B 109.5
C19 C25 H25C 109.5
H25A C25 H25C 109.5
H25B C25 H25C 109.5
C19 C18 H18A 109.5
C19 C18 H18B 109.5
H18A C18 H18B 109.5
C19 C18 H18C 109.5
H18A C18 H18C 109.5
H18B C18 H18C 109.5
C12 C13 H13A 109.5
C12 C13 H13B 109.5
H13A C13 H13B 109.5
C12 C13 H13C 109.5
H13A C13 H13C 109.5
H13B C13 H13C 109.5

loop_
_geom_bond_atom_site_label_1
_geom_bond_atom_site_label_2
_geom_bond_distance
Ag1 O2 2.1966(17)
Ag1 O1 2.2698(16)
Ag1 P1 2.3222(10)
Ag1 Ag2 2.9478(9)
Ag2 O3 2.1763(16)
Ag2 O4 2.3126(17)
Ag2 P2 2.3311(8)
P2 C29 1.823(2)
P2 C31 1.830(2)
P2 C33 1.836(2)
P1 C16 1.816(2)
P1 C12 1.831(2)
P1 C14 1.831(2)
O3 C20 1.257(3)
O1 C3 1.265(2)
O2 C5 1.256(2)
O4 C22 1.260(3)
C29 C30 1.514(4)
C29 H29A 0.9900
C29 H29B 0.9900
C3 C4 1.398(3)
C3 C2 1.549(3)
C34 C33 1.523(3)
C34 H34A 0.9800
C34 H34B 0.9800
C34 H34C 0.9800
C31 C32 1.521(3)
C31 H31A 0.9900
C31 H31B 0.9900
C4 C5 1.408(3)
C4 H4A 0.9500
C5 C6 1.550(3)
C12 C13 1.518(4)
C12 H12A 0.9900
C12 H12B 0.9900
C20 C21 1.410(3)
C20 C19 1.544(3)
C33 H33A 0.9900
C33 H33B 0.9900
C22 C21 1.397(3)
C22 C23 1.557(3)
C6 C10 1.528(3)
C6 C7 1.530(3)
C6 C11 1.535(3)
C21 H21A 0.9500
C14 C15 1.525(3)
C14 H14A 0.9900
C14 H14B 0.9900
C19 C26 1.513(4)
C19 C25 1.516(4)
C19 C18 1.522(4)
C9 C2 1.527(3)
C9 H9A 0.9800
C9 H9B 0.9800
C9 H9C 0.9800
C28 C23 1.528(3)
C28 H28A 0.9800
C28 H28B 0.9800
C28 H28C 0.9800
C8 C2 1.533(3)
C8 H8A 0.9800
C8 H8B 0.9800
C8 H8C 0.9800
C32 H32A 0.9800
C32 H32B 0.9800
C32 H32C 0.9800
C11 H11A 0.9800
C11 H11B 0.9800
C11 H11C 0.9800
C23 C24 1.526(4)
C23 C27 1.530(4)
C10 H10A 0.9800
C10 H10B 0.9800
C10 H10C 0.9800
C7 H7A 0.9800
C7 H7B 0.9800
C7 H7C 0.9800
C2 C1 1.534(3)
C1 H1A 0.9800
C1 H1B 0.9800
C1 H1C 0.9800
C26 H26A 0.9800
C26 H26B 0.9800
C26 H26C 0.9800
C27 H27A 0.9800
C27 H27B 0.9800
C27 H27C 0.9800
C24 H24A 0.9800
C24 H24B 0.9800
C24 H24C 0.9800
C16 C17 1.523(4)
C16 H16A 0.9900
C16 H16B 0.9900
C17 H17A 0.9800
C17 H17B 0.9800
C17 H17C 0.9800
C15 H15A 0.9800
C15 H15B 0.9800
C15 H15C 0.9800
C30 H30A 0.9800
C30 H30B 0.9800
C30 H30C 0.9800
C25 H25A 0.9800
C25 H25B 0.9800
C25 H25C 0.9800
C18 H18A 0.9800
C18 H18B 0.9800
C18 H18C 0.9800
C13 H13A 0.9800
C13 H13B 0.9800
C13 H13C 0.9800
